data_4519333
loop_
_publ_author_name
'Li, Xuetong'
'Villar-Yanez, Alba'
'Ngassam Tounzoua, Charlene'
'Benet-Buchholz, Jordi'
'Grignard, Bruno'
'Bo, Carles'
'Detrembleur, Christophe'
'Kleij, Arjan W.'

_publ_section_title
;
 Cascade Transformation of Carbon Dioxide and Alkyne-1,n-diols into
 Densely Substituted Cyclic Carbonates
;
_journal_name_full 'ACS Catalysis'
_journal_page_first 2854
_journal_page_last 2860
_journal_paper_doi 10.1021/acscatal.1c05773
_journal_year 2022
_chemical_formula_sum 'C7 H10 O4'
_chemical_formula_weight 158.15
_space_group_crystal_system monoclinic
_space_group_IT_number 14
_space_group_name_Hall '-P 2yn'
_space_group_name_H-M_alt 'P 1 21/n 1'
_atom_sites_solution_hydrogens geom
_audit_creation_method SHELXL-2018/3
_cell_angle_alpha 90
_cell_angle_beta 93.902(4)
_cell_angle_gamma 90
_cell_formula_units_Z 4
_cell_length_a 6.8234(12)
_cell_length_b 9.9156(18)
_cell_length_c 10.9182(18)
_cell_measurement_reflns_used 2487
_cell_measurement_temperature 100(2)
_cell_measurement_theta_max 31.92
_cell_measurement_theta_min 2.78
_cell_volume 737.0(2)
_computing_cell_refinement 'Bruker APEX2 v2014.9-0'
_computing_data_collection 'Bruker APEX2 v2014.9-0'
_computing_data_reduction 'Bruker APEX2 v2014.9-0'
_computing_molecular_graphics 'shelXle (H&#x00FC;bschle, Sheldrick and Dittirch, 2011)'
_computing_publication_material 'SHELXL-2018/3 (Sheldrick, 2018)'
_computing_structure_refinement 'SHELXL-2018/3 (Sheldrick, 2018)'
_computing_structure_solution 'SHELXT (Sheldrick, 2018)'
_diffrn_ambient_temperature 100(2)
_diffrn_detector_area_resol_mean 512
_diffrn_detector_type '4K CCD area detector APEX II'
_diffrn_measured_fraction_theta_full 0.999
_diffrn_measured_fraction_theta_max 0.981
_diffrn_measurement_device_type 'APEX DUO Kappa 4-axis goniometer'
_diffrn_measurement_method
;
 Fullsphere data collection, phi and omega scans
;
_diffrn_radiation_monochromator 'Quazar MX Multilayer Optics'
_diffrn_radiation_type MoK\a
_diffrn_radiation_wavelength 0.71073
_diffrn_reflns_av_R_equivalents 0.0469
_diffrn_reflns_av_unetI/netI 0.0417
_diffrn_reflns_Laue_measured_fraction_full 0.999
_diffrn_reflns_Laue_measured_fraction_max 0.981
_diffrn_reflns_limit_h_max 9
_diffrn_reflns_limit_h_min -10
_diffrn_reflns_limit_k_max 14
_diffrn_reflns_limit_k_min -14
_diffrn_reflns_limit_l_max 16
_diffrn_reflns_limit_l_min -16
_diffrn_reflns_number 8943
_diffrn_reflns_point_group_measured_fraction_full 0.999
_diffrn_reflns_point_group_measured_fraction_max 0.981
_diffrn_reflns_theta_full 25.242
_diffrn_reflns_theta_max 32.129
_diffrn_reflns_theta_min 2.778
_diffrn_source 'Microfocus source E025 IuS'
_diffrn_source_current 0.6
_diffrn_source_power 50
_diffrn_source_size '0.2 mm x 0.2 mm fine focus'
_diffrn_source_type 'Bruker APEX DUO'
_exptl_absorpt_coefficient_mu 0.118
_exptl_absorpt_correction_T_max 0.7463
_exptl_absorpt_correction_T_min 0.5492
_exptl_absorpt_correction_type multi-scan
_exptl_absorpt_process_details SADABS-2016/2
_exptl_crystal_colour colourless
_exptl_crystal_density_diffrn 1.425
_exptl_crystal_description plate
_exptl_crystal_F_000 336
_exptl_crystal_size_max 0.300
_exptl_crystal_size_mid 0.300
_exptl_crystal_size_min 0.040
_refine_diff_density_max 0.430
_refine_diff_density_min -0.304
_refine_diff_density_rms 0.067
_refine_ls_extinction_method none
_refine_ls_goodness_of_fit_ref 1.053
_refine_ls_hydrogen_treatment constr
_refine_ls_matrix_type full
_refine_ls_number_parameters 102
_refine_ls_number_reflns 2530
_refine_ls_number_restraints 0
_refine_ls_restrained_S_all 1.053
_refine_ls_R_factor_all 0.0579
_refine_ls_R_factor_gt 0.0468
_refine_ls_shift/su_max 0.000
_refine_ls_shift/su_mean 0.000
_refine_ls_structure_factor_coef Fsqd
_refine_ls_weighting_details 'w=1/[\s^2^(Fo^2^)+(0.0694P)^2^+0.1249P] where P=(Fo^2^+2Fc^2^)/3'
_refine_ls_weighting_scheme calc
_refine_ls_wR_factor_gt 0.1242
_refine_ls_wR_factor_ref 0.1332
_reflns_Friedel_coverage 0.000
_reflns_number_gt 2019
_reflns_number_total 2530
_reflns_threshold_expression 'I > 2\s(I)'
_cod_data_source_file cs1c05773_si_002.cif
_cod_data_source_block mo_Xli2d_0m
_cod_original_sg_symbol_H-M 'P 21/n'
_cod_database_code 4519333
_shelx_shelxl_version_number 2018/3
_shelx_space_group_comment
;
The symmetry employed for this shelxl refinement is uniquely defined
by the following loop, which should always be used as a source of
symmetry information in preference to the above space-group names.
They are only intended as comments.
;
_shelx_estimated_absorpt_t_min 0.966
_shelx_estimated_absorpt_t_max 0.995

loop_
_space_group_symop_operation_xyz
'x, y, z'
'-x+1/2, y+1/2, -z+1/2'
'-x, -y, -z'
'x-1/2, -y-1/2, z-1/2'

loop_
_atom_site_label
_atom_site_type_symbol
_atom_site_fract_x
_atom_site_fract_y
_atom_site_fract_z
_atom_site_U_iso_or_equiv
_atom_site_adp_type
_atom_site_occupancy
_atom_site_site_symmetry_order
_atom_site_calc_flag
_atom_site_refinement_flags_posn
_atom_site_refinement_flags_adp
_atom_site_refinement_flags_occupancy
_atom_site_disorder_assembly
_atom_site_disorder_group
O1 O 0.63797(12) 0.59155(8) 0.38915(7) 0.0259(2) Uani 1 1 d . . . . .
C1 C 0.64356(15) 0.73157(11) 0.38357(9) 0.0209(2) Uani 1 1 d . . . . .
O2 O 0.33610(12) 0.84080(8) 0.36251(7) 0.02478(19) Uani 1 1 d . . . . .
C2 C 0.44443(17) 0.54854(11) 0.34435(10) 0.0247(2) Uani 1 1 d . . . . .
H2A H 0.349853 0.557305 0.408742 0.030 Uiso 1 1 calc R U . . .
H2AB H 0.445773 0.453751 0.315936 0.030 Uiso 1 1 calc R U . . .
C3 C 0.39339(17) 0.64354(11) 0.23878(10) 0.0233(2) Uani 1 1 d . . . . .
H3A H 0.249468 0.649894 0.221014 0.028 Uiso 1 1 calc R U . . .
H3AB H 0.455194 0.614712 0.163620 0.028 Uiso 1 1 calc R U . . .
O3 O 0.57960(12) 0.78597(9) 0.49805(7) 0.0272(2) Uani 1 1 d . . . . .
O4 O 0.31668(15) 0.89337(10) 0.56109(9) 0.0381(3) Uani 1 1 d . . . . .
C4 C 0.47885(15) 0.77702(10) 0.28719(9) 0.0197(2) Uani 1 1 d . . . . .
C5 C 0.40358(17) 0.84469(11) 0.48057(11) 0.0255(2) Uani 1 1 d . . . . .
C7 C 0.53417(18) 0.87709(11) 0.19199(10) 0.0255(2) Uani 1 1 d . . . . .
H7A H 0.638173 0.839009 0.144889 0.038 Uiso 1 1 calc R U . . .
H7B H 0.581450 0.960240 0.232541 0.038 Uiso 1 1 calc R U . . .
H7C H 0.418933 0.897244 0.136505 0.038 Uiso 1 1 calc R U . . .
C6 C 0.85105(16) 0.77729(13) 0.36969(11) 0.0290(3) Uani 1 1 d . . . . .
H6A H 0.857005 0.875962 0.373439 0.043 Uiso 1 1 calc R U . . .
H6B H 0.893688 0.746564 0.290435 0.043 Uiso 1 1 calc R U . . .
H6C H 0.937659 0.739127 0.436134 0.043 Uiso 1 1 calc R U . . .

loop_
_atom_site_aniso_label
_atom_site_aniso_U_11
_atom_site_aniso_U_22
_atom_site_aniso_U_33
_atom_site_aniso_U_23
_atom_site_aniso_U_13
_atom_site_aniso_U_12
O1 0.0224(4) 0.0246(4) 0.0302(4) 0.0057(3) -0.0019(3) 0.0016(3)
C1 0.0192(5) 0.0246(5) 0.0188(5) 0.0010(4) 0.0003(4) -0.0016(3)
O2 0.0212(4) 0.0272(4) 0.0263(4) -0.0023(3) 0.0042(3) 0.0026(3)
C2 0.0254(5) 0.0221(5) 0.0265(5) 0.0007(4) 0.0008(4) -0.0026(4)
C3 0.0260(5) 0.0223(5) 0.0210(5) -0.0016(4) -0.0029(4) -0.0017(4)
O3 0.0266(4) 0.0361(4) 0.0186(4) -0.0027(3) 0.0004(3) -0.0043(3)
O4 0.0444(6) 0.0365(5) 0.0355(5) -0.0129(4) 0.0190(4) -0.0083(4)
C4 0.0174(4) 0.0216(4) 0.0200(4) -0.0005(3) 0.0015(3) 0.0013(3)
C5 0.0269(5) 0.0247(5) 0.0256(5) -0.0044(4) 0.0065(4) -0.0075(4)
C7 0.0278(5) 0.0244(5) 0.0244(5) 0.0051(4) 0.0030(4) 0.0020(4)
C6 0.0182(5) 0.0377(6) 0.0306(6) 0.0039(5) -0.0013(4) -0.0030(4)

loop_
_atom_type_symbol
_atom_type_description
_atom_type_scat_dispersion_real
_atom_type_scat_dispersion_imag
_atom_type_scat_source
C C 0.0033 0.0016 'International Tables Vol C Tables 4.2.6.8 and 6.1.1.4'
H H 0.0000 0.0000 'International Tables Vol C Tables 4.2.6.8 and 6.1.1.4'
O O 0.0106 0.0060 'International Tables Vol C Tables 4.2.6.8 and 6.1.1.4'

loop_
_geom_angle_atom_site_label_1
_geom_angle_atom_site_label_2
_geom_angle_atom_site_label_3
_geom_angle
_geom_angle_site_symmetry_1
_geom_angle_site_symmetry_3
_geom_angle_publ_flag
C1 O1 C2 107.93(8) . . ?
O1 C1 O3 108.77(8) . . ?
O1 C1 C6 109.53(9) . . ?
O3 C1 C6 108.31(9) . . ?
O1 C1 C4 107.38(8) . . ?
O3 C1 C4 103.23(8) . . ?
C6 C1 C4 119.14(9) . . ?
C5 O2 C4 110.82(9) . . ?
O1 C2 C3 103.46(9) . . ?
O1 C2 H2A 111.1 . . ?
C3 C2 H2A 111.1 . . ?
O1 C2 H2AB 111.1 . . ?
C3 C2 H2AB 111.1 . . ?
H2A C2 H2AB 109.0 . . ?
C2 C3 C4 102.34(9) . . ?
C2 C3 H3A 111.3 . . ?
C4 C3 H3A 111.3 . . ?
C2 C3 H3AB 111.3 . . ?
C4 C3 H3AB 111.3 . . ?
H3A C3 H3AB 109.2 . . ?
C5 O3 C1 110.97(8) . . ?
O2 C4 C7 108.17(8) . . ?
O2 C4 C3 108.46(8) . . ?
C7 C4 C3 116.16(9) . . ?
O2 C4 C1 102.93(8) . . ?
C7 C4 C1 117.11(9) . . ?
C3 C4 C1 102.99(8) . . ?
O4 C5 O3 123.84(11) . . ?
O4 C5 O2 124.34(12) . . ?
O3 C5 O2 111.81(9) . . ?
C4 C7 H7A 109.5 . . ?
C4 C7 H7B 109.5 . . ?
H7A C7 H7B 109.5 . . ?
C4 C7 H7C 109.5 . . ?
H7A C7 H7C 109.5 . . ?
H7B C7 H7C 109.5 . . ?
C1 C6 H6A 109.5 . . ?
C1 C6 H6B 109.5 . . ?
H6A C6 H6B 109.5 . . ?
C1 C6 H6C 109.5 . . ?
H6A C6 H6C 109.5 . . ?
H6B C6 H6C 109.5 . . ?

loop_
_geom_bond_atom_site_label_1
_geom_bond_atom_site_label_2
_geom_bond_distance
_geom_bond_site_symmetry_2
_geom_bond_publ_flag
O1 C1 1.3903(13) . ?
O1 C2 1.4412(14) . ?
C1 O3 1.4553(13) . ?
C1 C6 1.5041(16) . ?
C1 C4 1.5532(15) . ?
O2 C5 1.3395(15) . ?
O2 C4 1.4608(13) . ?
C2 C3 1.5108(15) . ?
C2 H2A 0.9900 . ?
C2 H2AB 0.9900 . ?
C3 C4 1.5262(15) . ?
C3 H3A 0.9900 . ?
C3 H3AB 0.9900 . ?
O3 C5 1.3367(15) . ?
O4 C5 1.1952(14) . ?
C4 C7 1.5036(15) . ?
C7 H7A 0.9800 . ?
C7 H7B 0.9800 . ?
C7 H7C 0.9800 . ?
C6 H6A 0.9800 . ?
C6 H6B 0.9800 . ?
C6 H6C 0.9800 . ?

loop_
_geom_torsion_atom_site_label_1
_geom_torsion_atom_site_label_2
_geom_torsion_atom_site_label_3
_geom_torsion_atom_site_label_4
_geom_torsion
_geom_torsion_site_symmetry_1
_geom_torsion_site_symmetry_2
_geom_torsion_site_symmetry_3
_geom_torsion_site_symmetry_4
_geom_torsion_publ_flag
C2 O1 C1 O3 88.77(9) . . . . ?
C2 O1 C1 C6 -153.02(9) . . . . ?
C2 O1 C1 C4 -22.30(11) . . . . ?
C1 O1 C2 C3 38.70(10) . . . . ?
O1 C2 C3 C4 -38.49(10) . . . . ?
O1 C1 O3 C5 -109.76(10) . . . . ?
C6 C1 O3 C5 131.27(10) . . . . ?
C4 C1 O3 C5 4.06(11) . . . . ?
C5 O2 C4 C7 -120.39(10) . . . . ?
C5 O2 C4 C3 112.83(10) . . . . ?
C5 O2 C4 C1 4.18(10) . . . . ?
C2 C3 C4 O2 -83.85(10) . . . . ?
C2 C3 C4 C7 154.13(9) . . . . ?
C2 C3 C4 C1 24.76(10) . . . . ?
O1 C1 C4 O2 110.09(9) . . . . ?
O3 C1 C4 O2 -4.74(10) . . . . ?
C6 C1 C4 O2 -124.78(10) . . . . ?
O1 C1 C4 C7 -131.43(10) . . . . ?
O3 C1 C4 C7 113.74(10) . . . . ?
C6 C1 C4 C7 -6.30(14) . . . . ?
O1 C1 C4 C3 -2.64(11) . . . . ?
O3 C1 C4 C3 -117.47(9) . . . . ?
C6 C1 C4 C3 122.49(11) . . . . ?
C1 O3 C5 O4 177.66(11) . . . . ?
C1 O3 C5 O2 -1.62(12) . . . . ?
C4 O2 C5 O4 178.88(11) . . . . ?
C4 O2 C5 O3 -1.85(12) . . . . ?
